data_2003756
loop_
_publ_author_name
'Clegg, W.'
'Ranelli, M.'
'Jackson, R. F. W.'

_publ_section_title
;
 An Epoxyamide
;
_journal_issue 8
_journal_name_full 'Acta Crystallographica Section C'
_journal_page_first 1604
_journal_page_last 1606
_journal_paper_doi 10.1107/S0108270195001260
_journal_volume 51
_journal_year 1995
_chemical_formula_sum 'C25 H25 N O2'
_chemical_formula_weight 371.46
_chemical_name_systematic
;
 ?
;
_space_group_IT_number 19
_symmetry_cell_setting orthorhombic
_symmetry_space_group_name_Hall 'P 2ac 2ab'
_symmetry_space_group_name_H-M 'P 21 21 21'
_audit_creation_method SHELXL
_cell_angle_alpha 90.00
_cell_angle_beta 90.00
_cell_angle_gamma 90.00
_cell_formula_units_Z 4
_cell_length_a 9.8537(10)
_cell_length_b 14.2586(13)
_cell_length_c 14.7465(14)
_cell_measurement_reflns_used 32
_cell_measurement_temperature 295(2)
_cell_measurement_theta_max 19.75
_cell_measurement_theta_min 15.94
_cell_volume 2071.9(3)
_computing_cell_refinement DIF4
_computing_data_collection 'DIF4 (Stoe & Cie, 1988)'
_computing_data_reduction 'local programs'
_computing_molecular_graphics SHELXTL/PC
_computing_publication_material 'SHELXL93 and local programs'
_computing_structure_refinement 'SHELXL93 (Sheldrick, 1993)'
_computing_structure_solution 'SHELXTL/PC (Sheldrick, 1990)'
_diffrn_ambient_temperature 295(2)
_diffrn_measurement_device Stoe-Siemens
_diffrn_measurement_method '\w/\q scans with on-line profile fitting (Clegg, 1981)'
_diffrn_radiation_monochromator graphite
_diffrn_radiation_source 'fine-focus sealed tube'
_diffrn_radiation_type CuK\a
_diffrn_radiation_wavelength 1.54184
_diffrn_reflns_av_R_equivalents 0.0374
_diffrn_reflns_av_sigmaI/netI 0.0306
_diffrn_reflns_limit_h_max 11
_diffrn_reflns_limit_h_min -11
_diffrn_reflns_limit_k_max 16
_diffrn_reflns_limit_k_min -16
_diffrn_reflns_limit_l_max 17
_diffrn_reflns_limit_l_min -15
_diffrn_reflns_number 5505
_diffrn_reflns_theta_max 65.08
_diffrn_reflns_theta_min 4.31
_diffrn_standards_decay_% 2
_diffrn_standards_interval_time 60
_diffrn_standards_number 3
_exptl_absorpt_coefficient_mu 0.588
_exptl_absorpt_correction_type none
_exptl_crystal_colour colourless
_exptl_crystal_density_diffrn 1.191
_exptl_crystal_description block
_exptl_crystal_F_000 792
_exptl_crystal_size_max 0.68
_exptl_crystal_size_mid 0.56
_exptl_crystal_size_min 0.36
_refine_diff_density_max .169
_refine_diff_density_min -.159
_refine_ls_abs_structure_details 'Flack (1983)'
_refine_ls_abs_structure_Flack 1.24(35)
_refine_ls_extinction_coef 0.0035(6)
_refine_ls_extinction_method SHELXL
_refine_ls_goodness_of_fit_all 1.040
_refine_ls_goodness_of_fit_obs 1.046
_refine_ls_hydrogen_treatment 'H atoms riding with U(H) = 1.2U~eq~(C)'
_refine_ls_matrix_type full
_refine_ls_number_parameters 256
_refine_ls_number_reflns 3365
_refine_ls_number_restraints 0
_refine_ls_restrained_S_all 1.115
_refine_ls_restrained_S_obs 1.046
_refine_ls_R_factor_all 0.0512
_refine_ls_R_factor_obs 0.0480
_refine_ls_shift/esd_max 0.000
_refine_ls_shift/esd_mean 0.000
_refine_ls_structure_factor_coef Fsqd
_refine_ls_weighting_scheme
; calc w = 1/[\s^2^(F~o~^2^) + (0.0891P)^2^ + 0.3409P]
  where P = (F~o~^2^ + 2F~c~^2^)/3
;
_refine_ls_wR_factor_all 0.1510
_refine_ls_wR_factor_obs 0.1369
_reflns_number_observed 3150
_reflns_number_total 3366
_reflns_observed_criterion >2sigma(I)
_cod_data_source_file bk1114.cif
_cod_data_source_block rfwj17
_cod_database_code 2003756

loop_
_symmetry_equiv_pos_as_xyz
'x, y, z'
'-x+1/2, -y, z+1/2'
'x+1/2, -y+1/2, -z'
'-x, y+1/2, -z+1/2'

loop_
_atom_site_aniso_label
_atom_site_aniso_U_11
_atom_site_aniso_U_12
_atom_site_aniso_U_13
_atom_site_aniso_U_22
_atom_site_aniso_U_23
_atom_site_aniso_U_33
O1 0.0517(9) -0.0068(8) -0.0020(10) 0.0659(10) -0.0253(10) 0.111(2)
O2 0.0710(11) 0.0112(8) 0.0116(9) 0.0581(9) 0.0096(8) 0.0671(10)
N 0.0403(9) 0.0037(8) -0.0024(8) 0.0535(10) -0.0097(8) 0.0622(10)
C1 0.0479(11) 0.0000(10) -0.0021(10) 0.0552(11) -0.0080(10) 0.0550(12)
C2 0.0494(12) 0.0057(9) -0.0037(10) 0.0542(11) -0.0128(10) 0.0575(12)
C3 0.0473(11) 0.0010(9) 0.0002(9) 0.0521(11) -0.0027(9) 0.0506(11)
C4 0.0484(11) 0.0053(9) 0.0059(10) 0.0474(11) 0.0027(10) 0.0682(14)
C5 0.0535(14) 0.0058(12) -0.0004(13) 0.075(2) -0.0025(15) 0.095(2)
C6 0.0520(15) 0.0013(14) -0.010(2) 0.077(2) 0.011(2) 0.159(4)
C7 0.079(2) 0.020(2) 0.046(2) 0.076(2) 0.018(2) 0.140(3)
C8 0.083(2) 0.024(2) 0.034(2) 0.094(2) 0.012(2) 0.102(2)
C9 0.077(2) 0.0147(13) 0.0192(14) 0.070(2) 0.0039(13) 0.069(2)
C10 0.0486(11) -0.0024(9) 0.0017(10) 0.0500(11) -0.0047(10) 0.0639(13)
C11 0.065(2) -0.0056(13) 0.0092(13) 0.082(2) 0.0070(14) 0.071(2)
C12 0.0438(11) -0.0025(9) -0.0001(10) 0.0507(12) -0.0152(10) 0.0652(13)
C13 0.0526(13) 0.0061(11) -0.0001(11) 0.071(2) -0.0105(12) 0.0654(15)
C14 0.078(2) 0.0114(15) -0.0106(14) 0.079(2) -0.0114(14) 0.071(2)
C15 0.070(2) 0.0094(15) -0.027(2) 0.083(2) -0.023(2) 0.093(2)
C16 0.0489(14) -0.0071(15) -0.015(2) 0.106(2) -0.023(2) 0.113(3)
C17 0.0503(13) -0.0125(12) 0.0011(12) 0.083(2) -0.0146(14) 0.083(2)
C18 0.0403(11) 0.0079(10) -0.0057(10) 0.0687(13) -0.0125(12) 0.0690(14)
C19 0.079(2) 0.048(2) -0.0096(14) 0.135(3) -0.004(2) 0.0547(14)
C20 0.0318(9) 0.0019(9) 0.0017(9) 0.0574(12) 0.0067(10) 0.0611(12)
C21 0.0557(14) 0.0000(13) 0.0102(14) 0.084(2) 0.034(2) 0.092(2)
C22 0.064(2) 0.003(2) 0.012(2) 0.151(4) 0.049(3) 0.085(2)
C23 0.0474(14) -0.003(2) 0.0053(11) 0.207(5) 0.005(2) 0.0459(14)
C24 0.0525(14) 0.0067(15) 0.0032(13) 0.107(2) -0.030(2) 0.083(2)
C25 0.0447(11) 0.0030(10) 0.0025(10) 0.0631(13) -0.0010(11) 0.0609(13)

loop_
_atom_site_label
_atom_site_occupancy
_atom_site_fract_x
_atom_site_fract_y
_atom_site_fract_z
_atom_site_U_iso_or_equiv
_atom_site_thermal_displace_type
_atom_site_calc_flag
_atom_site_refinement_flags
_atom_site_type_symbol
O1 1 0.0588(2) 0.73081(12) 0.24290(15) 0.0761(6) Uani d . O
O2 1 0.3111(2) 0.65183(12) 0.25508(12) 0.0654(5) Uani d . O
N 1 0.1321(2) 0.87578(12) 0.28131(13) 0.0520(4) Uani d . N
C1 1 0.1518(2) 0.7852(2) 0.2578(2) 0.0527(5) Uani d . C
C2 1 0.2958(2) 0.7509(2) 0.2492(2) 0.0537(5) Uani d . C
H2 1 0.3658 0.7888 0.2789 0.064 Uiso calc R H
C3 1 0.3387(2) 0.6964(2) 0.1706(2) 0.0500(5) Uani d . C
H3 1 0.2687 0.6876 0.1241 0.060 Uiso calc R H
C4 1 0.4798(2) 0.6937(2) 0.1363(2) 0.0546(5) Uani d . C
C5 1 0.5896(3) 0.7126(2) 0.1905(2) 0.0744(8) Uani d . C
H5 1 0.5769 0.7298 0.2507 0.089 Uiso calc R H
C6 1 0.7222(3) 0.7060(2) 0.1542(3) 0.0961(11) Uani d . C
H6 1 0.7977 0.7187 0.1900 0.115 Uiso calc R H
C7 1 0.7368(4) 0.6800(2) 0.0641(3) 0.0981(12) Uani d . C
H7 1 0.8235 0.6757 0.0395 0.118 Uiso calc R H
C8 1 0.6305(4) 0.6613(3) 0.0120(3) 0.0928(10) Uani d . C
H8 1 0.6433 0.6437 -0.0481 0.111 Uiso calc R H
C9 1 0.5017(3) 0.6679(2) 0.0469(2) 0.0720(7) Uani d . C
H9 1 0.4277 0.6548 0.0098 0.086 Uiso calc R H
C10 1 0.2402(2) 0.9477(2) 0.2907(2) 0.0541(5) Uani d . C
H10 1 0.1939 1.0051 0.3102 0.065 Uiso calc R H
C11 1 0.3036(3) 0.9709(2) 0.1992(2) 0.0727(7) Uani d . C
H11A 1 0.3583(18) 0.9191(7) 0.1793(7) 0.102 Uiso calc R H
H11B 1 0.3592(18) 1.0258(9) 0.2049(4) 0.102 Uiso calc R H
H11C 1 0.2331(3) 0.9824(15) 0.1556(4) 0.102 Uiso calc R H
C12 1 0.3428(2) 0.92557(15) 0.3654(2) 0.0532(5) Uani d . C
C13 1 0.3002(3) 0.8939(2) 0.4490(2) 0.0629(6) Uani d . C
H13 1 0.2081 0.8843 0.4593 0.075 Uiso calc R H
C14 1 0.3918(3) 0.8761(2) 0.5180(2) 0.0760(8) Uani d . C
H14 1 0.3604 0.8555 0.5740 0.091 Uiso calc R H
C15 1 0.5280(3) 0.8885(2) 0.5047(2) 0.0818(9) Uani d . C
H15 1 0.5896 0.8753 0.5508 0.098 Uiso calc R H
C16 1 0.5716(3) 0.9205(3) 0.4230(3) 0.0892(10) Uani d . C
H16 1 0.6639 0.9298 0.4135 0.107 Uiso calc R H
C17 1 0.4812(3) 0.9396(2) 0.3537(2) 0.0720(7) Uani d . C
H17 1 0.5135 0.9620 0.2985 0.086 Uiso calc R H
C18 1 -0.0110(2) 0.9093(2) 0.2873(2) 0.0593(6) Uani d . C
H18 1 -0.0688 0.8544 0.2766 0.071 Uiso calc R H
C19 1 -0.0443(3) 0.9798(3) 0.2122(2) 0.0896(10) Uani d . C
H19A 1 -0.1388(7) 0.9960(14) 0.2151(11) 0.125 Uiso calc R H
H19B 1 -0.0247(26) 0.9524(7) 0.1542(2) 0.125 Uiso calc R H
H19C 1 0.0096(20) 1.0352(8) 0.2202(10) 0.125 Uiso calc R H
C20 1 -0.0425(2) 0.9432(2) 0.3824(2) 0.0501(5) Uani d . C
C21 1 -0.0590(3) 0.8770(2) 0.4495(2) 0.0775(8) Uani d . C
H21 1 -0.0491 0.8140 0.4346 0.093 Uiso calc R H
C22 1 -0.0886(3) 0.8999(4) 0.5355(3) 0.0999(13) Uani d . C
H22 1 -0.0984 0.8532 0.5791 0.120 Uiso calc R H
C23 1 -0.1042(3) 0.9910(4) 0.5587(2) 0.1002(14) Uani d . C
H23 1 -0.1255 1.0068 0.6182 0.120 Uiso calc R H
C24 1 -0.0886(3) 1.0617(3) 0.4937(2) 0.0808(9) Uani d . C
H24 1 -0.0981 1.1245 0.5098 0.097 Uiso calc R H
C25 1 -0.0584(2) 1.0366(2) 0.4038(2) 0.0563(5) Uani d . C
H25 1 -0.0491 1.0824 0.3594 0.068 Uiso calc R H

loop_
_atom_type_symbol
_atom_type_description
_atom_type_scat_source
_atom_type_scat_dispersion_real
_atom_type_scat_dispersion_imag
C C 'International Tables Vol C Tables 4.2.6.8 and 6.1.1.4' .0181 .0091
H H 'International Tables Vol C Tables 4.2.6.8 and 6.1.1.4' .0000 .0000
N N 'International Tables Vol C Tables 4.2.6.8 and 6.1.1.4' .0311 .0180
O O 'International Tables Vol C Tables 4.2.6.8 and 6.1.1.4' .0492 .0322

loop_
_geom_angle_atom_site_label_1
_geom_angle_atom_site_label_2
_geom_angle_atom_site_label_3
_geom_angle
_geom_angle_publ_flag
C2 O2 C3 61.60(15) yes
C1 N C10 125.5(2) yes
C1 N C18 117.2(2) yes
C10 N C18 116.9(2) yes
O1 C1 N 123.0(2) yes
O1 C1 C2 119.1(2) yes
N C1 C2 117.9(2) yes
O2 C2 C3 59.26(14) yes
O2 C2 C1 114.6(2) yes
C3 C2 C1 120.9(2) yes
O2 C3 C2 59.14(15) yes
O2 C3 C4 117.8(2) yes
C2 C3 C4 123.9(2) yes
C5 C4 C9 118.9(3) yes
C5 C4 C3 122.5(2) yes
C9 C4 C3 118.6(2) yes
C4 C5 C6 119.7(3) yes
C7 C6 C5 118.4(3) yes
C8 C7 C6 121.8(3) yes
C7 C8 C9 119.9(4) yes
C8 C9 C4 121.3(3) yes
N C10 C11 111.2(2) yes
N C10 C12 113.5(2) yes
C11 C10 C12 114.4(2) yes
C13 C12 C17 117.2(2) yes
C13 C12 C10 120.8(2) yes
C17 C12 C10 122.0(2) yes
C12 C13 C14 121.3(3) yes
C15 C14 C13 120.8(3) yes
C16 C15 C14 118.7(3) yes
C15 C16 C17 121.2(3) yes
C16 C17 C12 120.8(3) yes
N C18 C20 110.5(2) yes
N C18 C19 111.7(2) yes
C20 C18 C19 114.5(2) yes
C21 C20 C25 119.0(3) yes
C21 C20 C18 118.0(2) yes
C25 C20 C18 123.0(2) yes
C22 C21 C20 122.6(4) yes
C21 C22 C23 119.8(3) yes
C22 C23 C24 120.5(3) yes
C23 C24 C25 119.0(3) yes
C20 C25 C24 119.2(3) yes

loop_
_geom_bond_atom_site_label_1
_geom_bond_atom_site_label_2
_geom_bond_distance
_geom_bond_publ_flag
O1 C1 1.220(3) yes
O2 C2 1.423(3) yes
O2 C3 1.425(3) yes
N C1 1.351(3) yes
N C10 1.486(3) yes
N C18 1.491(3) yes
C1 C2 1.507(3) yes
C2 C3 1.458(3) yes
C3 C4 1.479(3) yes
C4 C5 1.372(4) yes
C4 C9 1.386(4) yes
C5 C6 1.415(4) yes
C6 C7 1.387(6) yes
C7 C8 1.326(6) yes
C8 C9 1.374(5) yes
C10 C11 1.524(4) yes
C10 C12 1.527(3) yes
C12 C13 1.378(4) yes
C12 C17 1.390(4) yes
C13 C14 1.383(4) yes
C14 C15 1.367(5) yes
C15 C16 1.359(5) yes
C16 C17 1.383(5) yes
C18 C20 1.516(3) yes
C18 C19 1.531(4) yes
C20 C21 1.377(3) yes
C20 C25 1.377(3) yes
C21 C22 1.343(6) yes
C22 C23 1.352(6) yes
C23 C24 1.400(6) yes
C24 C25 1.405(4) yes

loop_
_cod_related_entry_id
_cod_related_entry_database
_cod_related_entry_code
1 ChemSpider 21187252
